data_4024737
loop_
_publ_author_name
'Vincent Coeffard'
'Erwan Le Grognec'
'Isabelle Beaudet'
'Michel Evain'
'Jean-Paul Quintard'

_publ_contact_author_address
; Institut des Mat\'eriaux Jean Rouxel
  UMR CNRS 6502
  Universit\'e de Nantes,
  Facult\'e des Sciences et des Techniques
  2 rue de la Houssini\`ere
  BP 32229
  44322 NANTES CEDEX 3
  FRANCE
;
_publ_contact_author_email Michel.Evain@univ-nantes.fr
_publ_contact_author_fax '(33) 02 40 37 39 95'
_publ_contact_author_name 'Pr. Michel Evain'
_publ_contact_author_phone '(33) 02 40 37 39 23'
_publ_section_title
;
Synthesis of Highly Enantioenriched Chiral \a-Aminoorganotins via
Diastereoselective Ring Opening of Chiral N-(Arenesulfonyl)
2-Tributylstannyloxazolidines
;
_journal_name_full 'Journal of Organic Chemistry'
_journal_page_first 5822
_journal_page_last 5838
_journal_paper_doi 10.1021/jo900223k
_journal_volume 74
_journal_year 2009
_chemical_absolute_configuration ad
_chemical_formula_moiety 'C28 H51 N1 O3 S1 Sn1'
_chemical_formula_sum 'C28 H51 N O3 S Sn'
_chemical_formula_weight 600.5
_chemical_name_systematic ' ?'
_space_group_IT_number 4
_symmetry_cell_setting monoclinic
_symmetry_space_group_name_Hall 'P 2yb'
_symmetry_space_group_name_H-M 'P 1 21 1'
_audit_creation_method 'Jana2006 Version : 24/10/2007'
_cell_angle_alpha 90
_cell_angle_beta 90.175(11)
_cell_angle_gamma 90
_cell_formula_units_Z 4
_cell_length_a 15.4125(18)
_cell_length_b 8.1024(6)
_cell_length_c 24.215(2)
_cell_measurement_temperature 100
_cell_measurement_theta_max 32
_cell_measurement_theta_min 6.41
_cell_volume 3023.9(5)
_computing_publication_material 'Jana2006 (Petricek, Dusek & Palatinus, 2006)'
_computing_structure_refinement 'Jana2006 (Petricek, Dusek & Palatinus, 2006)'
_diffrn_ambient_temperature 100
_diffrn_measured_fraction_theta_full 98.5
_diffrn_measurement_device 'four-cycle diffractometer'
_diffrn_measurement_device_type 'Nonius CCD'
_diffrn_radiation_monochromator graphite
_diffrn_radiation_source 'X-ray tube'
_diffrn_radiation_type 'Mo K\a'
_diffrn_radiation_wavelength 0.71069
_diffrn_reflns_av_R_equivalents 0.0589
_diffrn_reflns_av_sigmaI/netI 0.0454
_diffrn_reflns_limit_h_max 22
_diffrn_reflns_limit_h_min -22
_diffrn_reflns_limit_k_max 12
_diffrn_reflns_limit_k_min -12
_diffrn_reflns_limit_l_max 36
_diffrn_reflns_limit_l_min -36
_diffrn_reflns_number 58916
_diffrn_reflns_theta_full 31.51
_diffrn_reflns_theta_max 32.00
_diffrn_reflns_theta_min 6.41
_exptl_absorpt_coefficient_mu 0.941
_exptl_absorpt_correction_T_max 0.92
_exptl_absorpt_correction_T_min 0.81
_exptl_absorpt_correction_type gaussian
_exptl_absorpt_process_details '(Jana2006; Petricek, Dusek & Palatinus, 2006)'
_exptl_crystal_colour colorless
_exptl_crystal_density_diffrn 1.3186
_exptl_crystal_description block
_exptl_crystal_F_000 1264
_exptl_crystal_size_max 0.3
_exptl_crystal_size_mid 0.1
_exptl_crystal_size_min 0.1
_refine_diff_density_max 1.22
_refine_diff_density_min -0.44
_refine_ls_abs_structure_details 'Jana2006 (Petricek, Dusek & Palatinus, 2006)'
_refine_ls_abs_structure_Flack 0.027(13)
_refine_ls_extinction_method none
_refine_ls_goodness_of_fit_gt 1.31
_refine_ls_goodness_of_fit_ref 1.32
_refine_ls_hydrogen_treatment mixed
_refine_ls_number_parameters 624
_refine_ls_number_reflns 20184
_refine_ls_R_factor_all 0.0583
_refine_ls_R_factor_gt 0.0449
_refine_ls_shift/su_max 0.0017
_refine_ls_shift/su_mean 0.0001
_refine_ls_structure_factor_coef Fsqd
_refine_ls_weighting_details w=1/(\s^2^(I)+0.001936I^2^)
_refine_ls_weighting_scheme sigma
_refine_ls_wR_factor_gt 0.0947
_refine_ls_wR_factor_ref 0.1015
_reflns_number_gt 17792
_reflns_number_total 20184
_reflns_threshold_expression I>2\s(I)
_cod_data_source_file jo900223k_si_004.cif
_cod_data_source_block (I)
_cod_depositor_comments
;
The following automatic conversions were performed:
'_exptl_absorpt_correction_type' value 'Gaussian' changed to 'gaussian'
according to '/home/saulius/struct/CIF-dictionaries/cif_core.dic'
dictionary named 'cif_core.dic' version 2.4.1 from 2010-06-29.

Automatic conversion script
Id: cif_fix_enum 1527 2010-12-29 10:47:43Z saulius 
;
_cod_original_formula_sum 'C28 H51 N1 O3 S1 Sn1'
_cod_database_code 4024737

loop_
_symmetry_equiv_pos_site_id
_symmetry_equiv_pos_as_xyz
1 x,y,z
2 -x,y+1/2,-z

loop_
_atom_site_label
_atom_site_type_symbol
_atom_site_fract_x
_atom_site_fract_y
_atom_site_fract_z
_atom_site_adp_type
_atom_site_U_iso_or_equiv
_atom_site_symmetry_multiplicity
_atom_site_occupancy
_atom_site_calc_flag
_atom_site_refinement_flags
_atom_site_disorder_assembly
_atom_site_disorder_group
Sn1a Sn 0.606076(13) 0.30248 0.328930(9) Uani 0.01732(5) 2 1 d . . .
Sn1b Sn 0.244030(13) 0.55191(4) 0.107171(8) Uani 0.01624(5) 2 1 d . . .
S1a S 0.82854(5) 0.33176(10) 0.38455(4) Uani 0.0179(2) 2 1 d . . .
S1b S 0.12892(5) 0.55847(12) 0.24245(3) Uani 0.01666(17) 2 1 d . . .
O1a O 0.73514(18) 0.8536(3) 0.39762(12) Uani 0.0253(7) 2 1 d . . .
O2a O 0.76764(16) 0.1964(3) 0.38679(11) Uani 0.0226(7) 2 1 d . . .
O3a O 0.90514(15) 0.3155(3) 0.35146(10) Uani 0.0233(6) 2 1 d . . .
O1b O 0.15869(19) 0.0231(3) 0.19529(12) Uani 0.0291(8) 2 1 d . . .
O2b O 0.18762(17) 0.6788(3) 0.21959(10) Uani 0.0215(7) 2 1 d . . .
O3b O 0.03997(17) 0.6016(3) 0.25123(12) Uani 0.0258(7) 2 1 d . . .
N1a N 0.77455(18) 0.4913(3) 0.36392(12) Uani 0.0173(7) 2 1 d . . .
N1b N 0.13352(17) 0.3991(3) 0.20252(12) Uani 0.0168(7) 2 1 d . . .
C1a C 0.67811(19) 0.5005(4) 0.37156(13) Uani 0.0171(8) 2 1 d . . .
C2a C 0.6508(2) 0.5181(4) 0.43264(14) Uani 0.0216(9) 2 1 d . . .
C3a' C 0.5520(4) 0.5472(8) 0.4379(2) Uani 0.0220(16) 2 0.5676 d . . .
C3a" C 0.5710(6) 0.6169(10) 0.4366(4) Uani 0.0220(16) 2 0.4324 d . . .
C4a' C 0.5175(4) 0.6888(8) 0.4479(3) Uani 0.0312(15) 2 0.5676 d . . .
C4a" C 0.4973(5) 0.5528(10) 0.4578(3) Uani 0.0312(15) 2 0.4324 d . . .
C5a C 0.8243(2) 0.6446(4) 0.35096(13) Uani 0.0182(8) 2 1 d . . .
C6a C 0.8173(2) 0.7731(4) 0.39676(15) Uani 0.0216(9) 2 1 d . . .
C7a C 0.7991(2) 0.7159(4) 0.29399(14) Uani 0.0206(9) 2 1 d . . .
C8a C 0.8096(2) 0.5867(5) 0.24893(15) Uani 0.0256(10) 2 1 d . . .
C9a C 0.8552(2) 0.8656(5) 0.28070(16) Uani 0.0243(9) 2 1 d . . .
C10a C 0.8651(2) 0.3629(4) 0.45318(15) Uani 0.0203(9) 2 1 d . . .
C11a C 0.8215(2) 0.2906(5) 0.49709(14) Uani 0.0241(9) 2 1 d . . .
C12a C 0.8493(2) 0.3164(5) 0.55086(14) Uani 0.0258(9) 2 1 d . . .
C13a C 0.9207(2) 0.4180(4) 0.56218(16) Uani 0.0241(10) 2 1 d . . .
C14a C 0.9642(2) 0.4887(5) 0.51749(16) Uani 0.0256(10) 2 1 d . . .
C15a C 0.9380(2) 0.4607(4) 0.46335(15) Uani 0.0207(9) 2 1 d . . .
C16a C 0.9471(3) 0.4494(5) 0.62118(17) Uani 0.0333(12) 2 1 d . . .
C17a C 0.4919(2) 0.4159(5) 0.29210(15) Uani 0.0232(9) 2 1 d . . .
C18a C 0.4950(2) 0.5998(4) 0.28133(15) Uani 0.0232(10) 2 1 d . . .
C19a C 0.5572(2) 0.6492(5) 0.23539(16) Uani 0.0247(10) 2 1 d . . .
C20a C 0.5573(3) 0.8349(5) 0.22485(18) Uani 0.0334(12) 2 1 d . . .
C21a C 0.5595(2) 0.1221(5) 0.38796(17) Uani 0.0264(10) 2 1 d . . .
C22a C 0.4607(2) 0.1060(4) 0.39107(17) Uani 0.0262(10) 2 1 d . . .
C23a C 0.4202(2) 0.0246(4) 0.34035(18) Uani 0.0298(11) 2 1 d . . .
C24a C 0.3208(3) 0.0154(6) 0.3426(2) Uani 0.0432(15) 2 1 d . . .
C25a C 0.6858(2) 0.1935(4) 0.26539(14) Uani 0.0206(9) 2 1 d . . .
C26a C 0.6552(2) 0.2328(4) 0.20687(14) Uani 0.0214(9) 2 1 d . . .
C27a C 0.7184(3) 0.1756(5) 0.16247(16) Uani 0.0298(11) 2 1 d . . .
C28a C 0.6879(3) 0.2194(6) 0.10456(18) Uani 0.0397(14) 2 1 d . . .
C1b C 0.2120(2) 0.3638(4) 0.16864(13) Uani 0.0172(8) 2 1 d . . .
C2b C 0.29262(19) 0.3132(5) 0.20298(13) Uani 0.0193(8) 2 1 d . . .
C3b C 0.3513(2) 0.2109(4) 0.16707(16) Uani 0.0251(10) 2 1 d . . .
C4b C 0.4256(2) 0.2571(4) 0.14567(17) Uani 0.0303(11) 2 1 d . . .
C5b C 0.0675(2) 0.2649(4) 0.20952(14) Uani 0.0187(8) 2 1 d . . .
C6b C 0.1065(3) 0.1085(4) 0.23429(16) Uani 0.0257(10) 2 1 d . . .
C7b C 0.0180(2) 0.2381(4) 0.15506(14) Uani 0.0218(9) 2 1 d . . .
C8b C -0.0377(2) 0.3867(5) 0.14101(16) Uani 0.0280(11) 2 1 d . . .
C9b C -0.0390(3) 0.0837(5) 0.15752(19) Uani 0.0321(12) 2 1 d . . .
C10b C 0.1710(2) 0.5057(4) 0.30834(13) Uani 0.0182(8) 2 1 d . . .
C11b C 0.25550(20) 0.5505(5) 0.32207(12) Uani 0.0215(8) 2 1 d . . .
C12b C 0.2886(3) 0.5052(6) 0.37323(16) Uani 0.0336(12) 2 1 d . . .
C13b C 0.2401(3) 0.4156(6) 0.41035(16) Uani 0.0354(12) 2 1 d . . .
C14b C 0.1545(3) 0.3749(5) 0.39590(16) Uani 0.0339(12) 2 1 d . . .
C15b C 0.1189(3) 0.4200(4) 0.34554(16) Uani 0.0261(10) 2 1 d . . .
C16b C 0.2774(4) 0.3609(8) 0.46520(19) Uani 0.060(2) 2 1 d . . .
C17b C 0.1318(2) 0.6962(4) 0.08513(15) Uani 0.0221(9) 2 1 d . . .
C18b C 0.1468(2) 0.8047(5) 0.03455(14) Uani 0.0253(9) 2 1 d . . .
C19b C 0.0772(3) 0.9340(5) 0.02528(16) Uani 0.0270(10) 2 1 d . . .
C20b C -0.0133(3) 0.8651(5) 0.01672(19) Uani 0.0319(11) 2 1 d . . .
C21b C 0.2887(2) 0.4224(5) 0.03430(15) Uani 0.0241(9) 2 1 d . . .
C22b C 0.2465(2) 0.2562(4) 0.02305(15) Uani 0.0236(9) 2 1 d . . .
C23b C 0.2804(3) 0.1676(5) -0.02836(16) Uani 0.0290(11) 2 1 d . . .
C24b C 0.2607(5) 0.2518(7) -0.08211(19) Uani 0.0556(19) 2 1 d . . .
C25b C 0.3472(2) 0.7087(4) 0.13756(15) Uani 0.0230(9) 2 1 d . . .
C26b C 0.4231(2) 0.7364(5) 0.09836(16) Uani 0.0261(10) 2 1 d . . .
C27b C 0.3992(2) 0.8308(4) 0.04699(16) Uani 0.0263(10) 2 1 d . . .
C28b C 0.4760(3) 0.8638(5) 0.00934(19) Uani 0.0329(12) 2 1 d . . .
H1a H 0.679907 0.618431 0.364841 Uiso 0.0206 2 1 d . . .
H2a H 0.666763 0.41899 0.452707 Uiso 0.0259 2 1 d . . .
H3a H 0.681812 0.609749 0.449291 Uiso 0.0259 2 1 d . . .
H9a H 0.884565 0.610424 0.349651 Uiso 0.0218 2 1 d . . .
H10a H 0.827869 0.720898 0.432196 Uiso 0.0259 2 1 d . . .
H11a H 0.862854 0.854699 0.392399 Uiso 0.0259 2 1 d . . .
H12a H 0.738662 0.749457 0.294904 Uiso 0.0247 2 1 d . . .
H13a H 0.774458 0.49087 0.257697 Uiso 0.0308 2 1 d . . .
H14a H 0.790901 0.632408 0.213836 Uiso 0.0308 2 1 d . . .
H15a H 0.870026 0.554292 0.246539 Uiso 0.0308 2 1 d . . .
H16a H 0.841606 0.904784 0.24383 Uiso 0.0292 2 1 d . . .
H17a H 0.84385 0.952483 0.307255 Uiso 0.0292 2 1 d . . .
H18a H 0.915968 0.834642 0.282549 Uiso 0.0292 2 1 d . . .
H19a H 0.771255 0.221551 0.490149 Uiso 0.0289 2 1 d . . .
H20a H 0.818539 0.262841 0.580803 Uiso 0.0309 2 1 d . . .
H21a H 1.014029 0.559208 0.524233 Uiso 0.0308 2 1 d . . .
H22a H 0.970263 0.508782 0.433012 Uiso 0.0248 2 1 d . . .
H23a H 0.997502 0.521059 0.621944 Uiso 0.04 2 1 d . . .
H24a H 0.899617 0.502038 0.640647 Uiso 0.04 2 1 d . . .
H25a H 0.961118 0.345499 0.638961 Uiso 0.04 2 1 d . . .
H26a H 0.477025 0.358522 0.258205 Uiso 0.0279 2 1 d . . .
H27a H 0.441301 0.390088 0.314231 Uiso 0.0279 2 1 d . . .
H28a H 0.437189 0.639378 0.272592 Uiso 0.0278 2 1 d . . .
H29a H 0.510758 0.657003 0.315093 Uiso 0.0278 2 1 d . . .
H30a H 0.615088 0.609979 0.244191 Uiso 0.0296 2 1 d . . .
H31a H 0.536099 0.606527 0.200417 Uiso 0.0296 2 1 d . . .
H32a H 0.600563 0.872784 0.198763 Uiso 0.04 2 1 d . . .
H33a H 0.500479 0.873978 0.21343 Uiso 0.04 2 1 d . . .
H34a H 0.57075 0.877756 0.261284 Uiso 0.04 2 1 d . . .
H35a H 0.584735 0.015216 0.379767 Uiso 0.0317 2 1 d . . .
H36a H 0.582439 0.147793 0.424313 Uiso 0.0317 2 1 d . . .
H37a H 0.435208 0.21428 0.3964 Uiso 0.0315 2 1 d . . .
H38a H 0.445118 0.044104 0.423849 Uiso 0.0315 2 1 d . . .
H39a H 0.443811 -0.085631 0.335999 Uiso 0.0358 2 1 d . . .
H40a H 0.437776 0.083885 0.307421 Uiso 0.0358 2 1 d . . .
H41a H 0.29985 -0.055634 0.313192 Uiso 0.0518 2 1 d . . .
H42a H 0.303062 -0.029052 0.377973 Uiso 0.0518 2 1 d . . .
H43a H 0.296731 0.125191 0.337971 Uiso 0.0518 2 1 d . . .
H44a H 0.745304 0.229881 0.270011 Uiso 0.0248 2 1 d . . .
H45a H 0.687747 0.074782 0.270441 Uiso 0.0248 2 1 d . . .
H46a H 0.598914 0.182396 0.200507 Uiso 0.0256 2 1 d . . .
H47a H 0.645676 0.350638 0.203332 Uiso 0.0256 2 1 d . . .
H48a H 0.726417 0.057103 0.165218 Uiso 0.0357 2 1 d . . .
H49a H 0.774925 0.22459 0.169161 Uiso 0.0357 2 1 d . . .
H50a H 0.731283 0.185037 0.077977 Uiso 0.0476 2 1 d . . .
H51a H 0.633613 0.163433 0.096819 Uiso 0.0476 2 1 d . . .
H52a H 0.679435 0.337785 0.101913 Uiso 0.0476 2 1 d . . .
H1b H 0.190079 0.25231 0.164295 Uiso 0.0207 2 1 d . . .
H2b H 0.323229 0.411508 0.21504 Uiso 0.0232 2 1 d . . .
H3b H 0.27442 0.248467 0.234579 Uiso 0.0232 2 1 d . . .
H9b H 0.025925 0.301554 0.236926 Uiso 0.0225 2 1 d . . .
H10b H 0.141387 0.136964 0.266301 Uiso 0.0309 2 1 d . . .
H11b H 0.060282 0.036529 0.246844 Uiso 0.0309 2 1 d . . .
H12b H 0.060727 0.223807 0.126127 Uiso 0.0262 2 1 d . . .
H13b H -0.002259 0.48554 0.141627 Uiso 0.0336 2 1 d . . .
H14b H -0.062663 0.372529 0.104482 Uiso 0.0336 2 1 d . . .
H15b H -0.083902 0.396934 0.16792 Uiso 0.0336 2 1 d . . .
H16b H -0.002528 -0.013541 0.15987 Uiso 0.0386 2 1 d . . .
H17b H -0.076106 0.089294 0.189758 Uiso 0.0386 2 1 d . . .
H18b H -0.074618 0.077621 0.124471 Uiso 0.0386 2 1 d . . .
H19b H 0.290887 0.612539 0.29632 Uiso 0.0257 2 1 d . . .
H20b H 0.347192 0.537 0.383321 Uiso 0.0404 2 1 d . . .
H21b H 0.118728 0.313433 0.421598 Uiso 0.0407 2 1 d . . .
H22b H 0.05926 0.392361 0.336577 Uiso 0.0314 2 1 d . . .
H23b H 0.338135 0.3916 0.467209 Uiso 0.0721 2 1 d . . .
H24b H 0.245943 0.413911 0.494959 Uiso 0.0721 2 1 d . . .
H25b H 0.271988 0.242045 0.468606 Uiso 0.0721 2 1 d . . .
H26b H 0.083006 0.623245 0.078302 Uiso 0.0266 2 1 d . . .
H27b H 0.115104 0.764706 0.116173 Uiso 0.0266 2 1 d . . .
H28b H 0.151577 0.735699 0.00196 Uiso 0.0304 2 1 d . . .
H29b H 0.202917 0.858074 0.037597 Uiso 0.0304 2 1 d . . .
H30b H 0.076844 1.010476 0.056095 Uiso 0.0324 2 1 d . . .
H31b H 0.092796 1.002289 -0.006056 Uiso 0.0324 2 1 d . . .
H32b H -0.052629 0.954049 0.007128 Uiso 0.0383 2 1 d . . .
H33b H -0.012335 0.78456 -0.012921 Uiso 0.0383 2 1 d . . .
H34b H -0.03273 0.812489 0.050468 Uiso 0.0383 2 1 d . . .
H35b H 0.281859 0.492962 0.002213 Uiso 0.0289 2 1 d . . .
H36b H 0.351137 0.409011 0.036197 Uiso 0.0289 2 1 d . . .
H37b H 0.184127 0.27018 0.019968 Uiso 0.0283 2 1 d . . .
H38b H 0.253667 0.185343 0.055028 Uiso 0.0283 2 1 d . . .
H39b H 0.342561 0.151461 -0.024911 Uiso 0.0348 2 1 d . . .
H40b H 0.257929 0.055859 -0.029286 Uiso 0.0348 2 1 d . . .
H41b H 0.291397 0.196437 -0.111716 Uiso 0.0667 2 1 d . . .
H42b H 0.198805 0.247405 -0.089203 Uiso 0.0667 2 1 d . . .
H43b H 0.279271 0.366092 -0.080166 Uiso 0.0667 2 1 d . . .
H44b H 0.32334 0.814483 0.14856 Uiso 0.0276 2 1 d . . .
H45b H 0.36872 0.665661 0.172378 Uiso 0.0276 2 1 d . . .
H46b H 0.447919 0.630766 0.088143 Uiso 0.0313 2 1 d . . .
H47b H 0.469312 0.793655 0.117699 Uiso 0.0313 2 1 d . . .
H48b H 0.372393 0.934628 0.057209 Uiso 0.0316 2 1 d . . .
H49b H 0.354888 0.770844 0.026744 Uiso 0.0316 2 1 d . . .
H50b H 0.456321 0.922524 -0.02329 Uiso 0.0395 2 1 d . . .
H51b H 0.518594 0.930188 0.028807 Uiso 0.0395 2 1 d . . .
H52b H 0.502021 0.759831 -0.001533 Uiso 0.0395 2 1 d . . .
H4a' H 0.505908 0.46636 0.434409 Uiso 0.0264 2 0.5676 d . . .
H4a" H 0.566867 0.730795 0.424542 Uiso 0.0264 2 0.4324 d . . .
H5a' H 0.455478 0.697376 0.453996 Uiso 0.0375 2 0.5676 d . . .
H6a' H 0.553515 0.786911 0.449422 Uiso 0.0375 2 0.5676 d . . .
H4b H 0.33955 0.097977 0.156039 Uiso 0.0301 2 1 d . . .
H5b H 0.457023 0.182929 0.121464 Uiso 0.0364 2 1 d . . .
H6b H 0.44901 0.365348 0.154041 Uiso 0.0364 2 1 d . . .
H5a" H 0.445235 0.619825 0.459809 Uiso 0.0375 2 0.4324 d . . .
H6a" H 0.49641 0.43977 0.47101 Uiso 0.0375 2 0.4324 d . . .
H7a H 0.740(3) 0.9513(9) 0.394(2) Uiso 0.0304 2 1 d . . .
H7b H 0.160(3) -0.0724(17) 0.204(2) Uiso 0.0349 2 1 d . . .

loop_
_atom_site_aniso_label
_atom_site_aniso_type_symbol
_atom_site_aniso_U_11
_atom_site_aniso_U_22
_atom_site_aniso_U_33
_atom_site_aniso_U_12
_atom_site_aniso_U_13
_atom_site_aniso_U_23
Sn1a Sn 0.01704(9) 0.01651(10) 0.01840(9) -0.00006(8) -0.00026(7) -0.00150(8)
Sn1b Sn 0.01800(9) 0.01343(9) 0.01731(9) -0.00057(8) 0.00187(7) 0.00181(8)
S1a S 0.0188(3) 0.0130(4) 0.0218(4) 0.0003(3) -0.0011(3) -0.0012(3)
S1b S 0.0185(3) 0.0134(3) 0.0181(3) 0.0028(3) 0.0019(2) 0.0002(3)
O1a O 0.0320(13) 0.0125(11) 0.0314(14) 0.0032(10) 0.0031(11) -0.0010(9)
O2a O 0.0259(12) 0.0104(11) 0.0315(13) -0.0025(9) -0.0063(10) -0.0007(9)
O3a O 0.0240(11) 0.0186(11) 0.0273(11) 0.0033(10) 0.0022(9) -0.0026(11)
O1b O 0.0395(14) 0.0113(12) 0.0364(14) 0.0042(10) 0.0105(12) 0.0027(10)
O2b O 0.0307(13) 0.0138(11) 0.0201(11) -0.0003(9) 0.0018(10) 0.0024(9)
O3b O 0.0233(12) 0.0236(12) 0.0305(13) 0.0092(9) -0.0006(10) -0.0056(10)
N1a N 0.0188(12) 0.0130(11) 0.0201(12) -0.0013(10) 0.0006(10) -0.0012(10)
N1b N 0.0172(12) 0.0131(12) 0.0201(13) -0.0005(9) 0.0027(10) 0.0004(10)
C1a C 0.0179(14) 0.0154(13) 0.0181(14) -0.0018(11) 0.0020(11) -0.0015(11)
C2a C 0.0243(15) 0.0243(19) 0.0161(13) -0.0004(12) 0.0023(11) -0.0031(12)
C3a' C 0.025(3) 0.020(3) 0.0210(18) -0.004(2) 0.0044(18) -0.005(3)
C3a" C 0.025(3) 0.020(3) 0.0210(18) -0.004(2) 0.0044(18) -0.005(3)
C4a' C 0.023(2) 0.041(3) 0.029(3) 0.003(2) 0.0021(19) -0.003(3)
C4a" C 0.023(2) 0.041(3) 0.029(3) 0.003(2) 0.0021(19) -0.003(3)
C5a C 0.0206(15) 0.0154(14) 0.0185(14) -0.0020(11) -0.0018(11) -0.0028(11)
C6a C 0.0283(16) 0.0127(17) 0.0239(15) -0.0030(12) -0.0008(13) 0.0012(12)
C7a C 0.0196(15) 0.0213(16) 0.0209(15) 0.0002(12) 0.0027(12) 0.0030(12)
C8a C 0.0275(16) 0.030(2) 0.0195(14) -0.0039(14) 0.0013(13) -0.0010(13)
C9a C 0.0237(16) 0.0228(16) 0.0266(17) -0.0048(13) 0.0030(13) 0.0061(13)
C10a C 0.0200(15) 0.0153(14) 0.0256(16) -0.0005(12) -0.0032(12) -0.0015(12)
C11a C 0.0219(14) 0.0227(16) 0.0276(15) -0.0039(14) -0.0016(12) 0.0066(15)
C12a C 0.0254(15) 0.0293(18) 0.0225(15) 0.0018(16) 0.0009(12) 0.0030(15)
C13a C 0.0242(16) 0.0216(17) 0.0264(17) 0.0065(13) -0.0020(13) 0.0013(13)
C14a C 0.0249(17) 0.0211(16) 0.0309(19) 0.0002(13) -0.0023(14) -0.0011(14)
C15a C 0.0174(14) 0.0187(16) 0.0261(16) -0.0010(12) -0.0011(12) 0.0052(13)
C16a C 0.036(2) 0.038(2) 0.0256(18) 0.0079(17) -0.0102(16) -0.0045(16)
C17a C 0.0173(14) 0.0273(18) 0.0251(16) -0.0006(13) -0.0015(12) -0.0005(14)
C18a C 0.0224(16) 0.0242(18) 0.0229(16) 0.0030(13) 0.0010(13) -0.0001(12)
C19a C 0.0245(17) 0.0216(17) 0.0279(17) 0.0000(13) -0.0009(14) 0.0007(14)
C20a C 0.039(2) 0.025(2) 0.036(2) -0.0088(15) 0.0028(16) 0.0009(15)
C21a C 0.0256(17) 0.0223(17) 0.0314(19) -0.0034(13) -0.0006(14) 0.0029(14)
C22a C 0.0269(17) 0.0224(16) 0.0294(18) -0.0048(13) 0.0037(14) 0.0008(13)
C23a C 0.0268(17) 0.022(2) 0.041(2) -0.0006(14) 0.0008(15) -0.0035(15)
C24a C 0.031(2) 0.042(3) 0.057(3) -0.0082(18) -0.0022(19) -0.003(2)
C25a C 0.0172(14) 0.0209(16) 0.0237(15) 0.0034(12) -0.0003(12) -0.0080(12)
C26a C 0.0211(15) 0.0221(16) 0.0210(15) 0.0017(13) 0.0009(12) -0.0050(12)
C27a C 0.0278(18) 0.034(2) 0.0276(18) -0.0006(15) 0.0055(15) -0.0063(15)
C28a C 0.056(3) 0.036(2) 0.027(2) 0.006(2) 0.0106(19) -0.0026(17)
C1b C 0.0166(13) 0.0126(13) 0.0225(15) 0.0016(11) 0.0013(11) -0.0002(11)
C2b C 0.0202(13) 0.0161(14) 0.0216(14) 0.0025(13) 0.0003(10) 0.0028(14)
C3b C 0.0270(17) 0.0177(16) 0.0306(18) 0.0040(13) -0.0007(14) -0.0009(14)
C4b C 0.0229(17) 0.037(2) 0.0312(19) 0.0080(14) -0.0033(14) -0.0039(15)
C5b C 0.0211(14) 0.0150(15) 0.0202(14) -0.0027(11) 0.0042(11) 0.0008(11)
C6b C 0.0332(19) 0.0209(16) 0.0231(17) -0.0018(14) 0.0067(14) 0.0032(13)
C7b C 0.0184(15) 0.0235(16) 0.0235(16) -0.0068(12) 0.0045(12) -0.0029(13)
C8b C 0.0255(17) 0.032(2) 0.0264(18) -0.0028(15) -0.0005(14) 0.0033(15)
C9b C 0.0279(17) 0.028(2) 0.041(2) -0.0072(15) 0.0049(16) -0.0054(16)
C10b C 0.0221(15) 0.0165(14) 0.0160(13) 0.0034(11) 0.0055(11) 0.0006(10)
C11b C 0.0205(13) 0.0262(15) 0.0176(12) 0.0032(15) 0.0040(10) -0.0025(15)
C12b C 0.0298(19) 0.048(3) 0.0231(17) 0.0144(17) 0.0017(14) -0.0063(16)
C13b C 0.049(2) 0.040(2) 0.0166(16) 0.0242(19) 0.0045(16) 0.0022(15)
C14b C 0.054(3) 0.0245(18) 0.0231(18) 0.0053(17) 0.0182(18) 0.0076(14)
C15b C 0.0339(19) 0.0202(16) 0.0244(17) -0.0032(14) 0.0126(14) -0.0016(13)
C16b C 0.079(4) 0.080(4) 0.022(2) 0.043(3) 0.004(2) 0.012(2)
C17b C 0.0233(16) 0.0205(16) 0.0226(15) 0.0035(13) 0.0006(12) 0.0045(12)
C18b C 0.0250(15) 0.0238(16) 0.0272(15) 0.0017(16) 0.0003(12) 0.0087(16)
C19b C 0.0296(18) 0.0222(17) 0.0291(18) 0.0010(14) -0.0005(14) 0.0063(14)
C20b C 0.0276(18) 0.0275(19) 0.041(2) -0.0039(15) -0.0089(16) 0.0025(16)
C21b C 0.0273(17) 0.0242(17) 0.0207(15) -0.0018(13) 0.0055(13) -0.0018(13)
C22b C 0.0228(16) 0.0227(17) 0.0253(16) -0.0024(12) 0.0034(13) -0.0014(12)
C23b C 0.038(2) 0.0263(19) 0.0224(17) -0.0032(15) 0.0007(15) -0.0021(14)
C24b C 0.101(5) 0.043(3) 0.023(2) 0.019(3) -0.002(2) -0.0041(18)
C25b C 0.0258(16) 0.0215(16) 0.0217(15) -0.0065(13) 0.0008(13) -0.0017(13)
C26b C 0.0184(15) 0.0282(18) 0.0315(19) -0.0057(13) 0.0014(13) 0.0004(14)
C27b C 0.0228(15) 0.0243(19) 0.0319(18) 0.0001(13) 0.0067(13) 0.0051(14)
C28b C 0.0260(18) 0.032(2) 0.041(2) -0.0025(15) 0.0101(16) 0.0069(17)

loop_
_atom_type_symbol
_atom_type_scat_dispersion_real
_atom_type_scat_dispersion_imag
_atom_type_scat_source
Sn -0.654 1.425 'International Tables Vol C Tables  4.2.6.8 and 6.1.1.1'
S 0.125 0.123 'International Tables Vol C Tables  4.2.6.8 and 6.1.1.1'
C 0.003 0.002 'International Tables Vol C Tables  4.2.6.8 and 6.1.1.1'
N 0.006 0.003 'International Tables Vol C Tables  4.2.6.8 and 6.1.1.1'
O 0.011 0.006 'International Tables Vol C Tables  4.2.6.8 and 6.1.1.1'
H 0.000 0.000 'International Tables Vol C Tables  4.2.6.8 and 6.1.1.1'

loop_
_geom_angle_atom_site_label_1
_geom_angle_atom_site_label_2
_geom_angle_atom_site_label_3
_geom_angle_site_symmetry_1
_geom_angle_site_symmetry_2
_geom_angle_site_symmetry_3
_geom_angle
_geom_angle_publ_flag
C1a Sn1a C17a . . . 107.01(13) no
C1a Sn1a C21a . . . 110.35(13) no
C1a Sn1a C25a . . . 110.07(12) no
C17a Sn1a C21a . . . 106.66(14) no
C17a Sn1a C25a . . . 109.98(13) no
C21a Sn1a C25a . . . 112.56(14) no
C1b Sn1b C17b . . . 111.27(12) no
C1b Sn1b C21b . . . 106.97(13) no
C1b Sn1b C25b . . . 110.12(13) no
C17b Sn1b C21b . . . 108.53(14) no
C17b Sn1b C25b . . . 110.81(13) no
C21b Sn1b C25b . . . 109.03(14) no
O2a S1a O3a . . . 119.14(16) no
O2a S1a N1a . . . 106.51(15) no
O2a S1a C10a . . . 106.04(16) no
O3a S1a N1a . . . 109.04(15) no
O3a S1a C10a . . . 106.12(15) no
N1a S1a C10a . . . 109.78(15) no
O2b S1b O3b . . . 119.63(16) no
O2b S1b N1b . . . 106.38(14) no
O2b S1b C10b . . . 106.30(15) no
O3b S1b N1b . . . 109.19(15) no
O3b S1b C10b . . . 105.78(16) no
N1b S1b C10b . . . 109.25(15) no
S1a N1a C1a . . . 120.7(2) no
S1a N1a C5a . . . 117.7(2) no
C1a N1a C5a . . . 119.7(3) no
S1b N1b C1b . . . 121.3(2) no
S1b N1b C5b . . . 118.7(2) no
C1b N1b C5b . . . 118.4(2) no
N1a C1a C2a . . . 113.7(3) no
C1a C2a C3a' . . . 111.6(3) no
C1a C2a C3a" . . . 110.5(4) no
C2a C3a' C4a' . . . 123.9(5) no
C2a C3a" C4a" . . . 121.4(7) no
N1a C5a C6a . . . 112.2(3) no
N1a C5a C7a . . . 111.7(3) no
C6a C5a C7a . . . 112.1(3) no
O1a C6a C5a . . . 112.8(3) no
C5a C7a C8a . . . 110.8(3) no
C5a C7a C9a . . . 110.2(3) no
C8a C7a C9a . . . 109.6(3) no
S1a C10a C11a . . . 120.4(3) no
S1a C10a C15a . . . 120.0(3) no
C11a C10a C15a . . . 119.7(3) no
C10a C11a C12a . . . 120.5(3) no
C11a C12a C13a . . . 120.9(3) no
C12a C13a C14a . . . 118.0(3) no
C12a C13a C16a . . . 119.7(3) no
C14a C13a C16a . . . 122.3(3) no
C13a C14a C15a . . . 121.7(3) no
C10a C15a C14a . . . 119.3(3) no
C17a C18a C19a . . . 113.9(3) no
C18a C19a C20a . . . 112.5(3) no
C21a C22a C23a . . . 113.6(3) no
C22a C23a C24a . . . 113.5(4) no
C25a C26a C27a . . . 113.3(3) no
C26a C27a C28a . . . 112.5(3) no
N1b C1b C2b . . . 114.3(3) no
C1b C2b C3b . . . 108.7(3) no
C2b C3b C4b . . . 126.6(3) no
N1b C5b C6b . . . 112.3(3) no
N1b C5b C7b . . . 109.9(3) no
C6b C5b C7b . . . 114.5(3) no
O1b C6b C5b . . . 111.6(3) no
C5b C7b C8b . . . 111.1(3) no
C5b C7b C9b . . . 111.5(3) no
C8b C7b C9b . . . 109.4(3) no
S1b C10b C11b . . . 119.5(2) no
S1b C10b C15b . . . 119.5(3) no
C11b C10b C15b . . . 121.0(3) no
C10b C11b C12b . . . 119.1(3) no
C11b C12b C13b . . . 121.5(4) no
C12b C13b C14b . . . 118.2(4) no
C12b C13b C16b . . . 121.3(4) no
C14b C13b C16b . . . 120.5(4) no
C13b C14b C15b . . . 121.9(4) no
C10b C15b C14b . . . 118.2(4) no
C17b C18b C19b . . . 114.1(3) no
C18b C19b C20b . . . 114.6(3) no
C21b C22b C23b . . . 114.4(3) no
C22b C23b C24b . . . 115.1(4) no
C25b C26b C27b . . . 113.9(3) no
C26b C27b C28b . . . 113.4(3) no

loop_
_geom_bond_atom_site_label_1
_geom_bond_atom_site_label_2
_geom_bond_site_symmetry_1
_geom_bond_site_symmetry_2
_geom_bond_distance
_geom_bond_publ_flag
Sn1a C1a . . 2.208(3) no
Sn1a C17a . . 2.175(4) no
Sn1a C21a . . 2.167(4) no
Sn1a C25a . . 2.159(3) no
Sn1b C1b . . 2.193(3) no
Sn1b C17b . . 2.153(4) no
Sn1b C21b . . 2.167(4) no
Sn1b C25b . . 2.164(4) no
S1a O2a . . 1.444(3) no
S1a O3a . . 1.436(3) no
S1a N1a . . 1.616(3) no
S1a C10a . . 1.771(4) no
S1b O2b . . 1.441(3) no
S1b O3b . . 1.431(3) no
S1b N1b . . 1.615(3) no
S1b C10b . . 1.773(3) no
O1a C6a . . 1.425(5) no
O1b C6b . . 1.422(5) no
N1a C1a . . 1.494(4) no
N1a C5a . . 1.494(4) no
N1b C1b . . 1.486(4) no
N1b C5b . . 1.501(4) no
C1a C2a . . 1.543(5) no
C2a C3a' . . 1.547(7) no
C2a C3a" . . 1.469(10) no
C3a' C4a' . . 1.287(9) no
C3a" C4a" . . 1.351(12) no
C5a C6a . . 1.526(5) no
C5a C7a . . 1.545(5) no
C7a C8a . . 1.521(5) no
C7a C9a . . 1.525(5) no
C10a C11a . . 1.389(5) no
C10a C15a . . 1.397(5) no
C11a C12a . . 1.385(5) no
C12a C13a . . 1.400(5) no
C13a C14a . . 1.397(5) no
C13a C16a . . 1.506(6) no
C14a C15a . . 1.390(5) no
C17a C18a . . 1.512(5) no
C18a C19a . . 1.524(5) no
C19a C20a . . 1.528(5) no
C21a C22a . . 1.532(5) no
C22a C23a . . 1.524(6) no
C23a C24a . . 1.535(6) no
C25a C26a . . 1.525(5) no
C26a C27a . . 1.525(5) no
C27a C28a . . 1.520(6) no
C1b C2b . . 1.548(4) no
C2b C3b . . 1.507(5) no
C3b C4b . . 1.309(5) no
C5b C6b . . 1.525(5) no
C5b C7b . . 1.536(5) no
C7b C8b . . 1.516(5) no
C7b C9b . . 1.530(5) no
C10b C11b . . 1.392(5) no
C10b C15b . . 1.393(5) no
C11b C12b . . 1.388(5) no
C12b C13b . . 1.378(6) no
C13b C14b . . 1.402(7) no
C13b C16b . . 1.513(6) no
C14b C15b . . 1.384(6) no
C17b C18b . . 1.526(5) no
C18b C19b . . 1.514(5) no
C19b C20b . . 1.516(6) no
C21b C22b . . 1.521(5) no
C22b C23b . . 1.530(5) no
C23b C24b . . 1.501(6) no
C25b C26b . . 1.523(5) no
C26b C27b . . 1.505(5) no
C27b C28b . . 1.520(6) no
